data_2100081
loop_
_publ_author_name
'Richard E. Marsh'

_publ_section_title
;
 Space group <i>P</i>1: an update
;
_journal_issue 3
_journal_name_full 'Acta Crystallographica Section B'
_journal_page_first 359
_journal_page_last 359
_journal_paper_doi 10.1107/S0108768105009651
_journal_volume 61
_journal_year 2005
_chemical_formula_moiety 'C16 H24 O2'
_chemical_formula_sum 'C16 H24 O2'
_space_group_crystal_system triclinic
_space_group_IT_number 2
_space_group_name_Hall '-P 1'
_space_group_name_H-M_alt 'P -1'
_symmetry_space_group_name_H-M 'P -1'
_audit_creation_method CRYM
_cell_angle_alpha 90.91
_cell_angle_beta 100.40
_cell_angle_gamma 77.78
_cell_formula_units_Z 6
_cell_length_a 13.5140
_cell_length_b 23.4672
_cell_length_c 7.6580
_cell_volume 2333.973
_cod_data_source_file bk0148.cif
_cod_data_source_block SEQPOT
_cod_depositor_comments
;
  Added moiety chemical formula and Z value from Marsh (2005) paper.
  The summary chemical formula is calculated from moiety formula using
  AdHocParser
  (svn://www.crystallography.net/cod-tools/trunk/Formulae/AdHocParser.yp,
  revision 1441.)

  Andrius Merkys
  2013-11-11
;
_cod_original_sg_symbol_H-M P-1
_cod_original_formula_sum 'not given'
_cod_database_code 2100081

loop_
_space_group_symop_id
_space_group_symop_operation_xyz
1 x,y,z
2 -x,-y,-z

loop_
_atom_site_label
_atom_site_fract_x
_atom_site_fract_y
_atom_site_fract_z
_atom_site_type_symbol
O1 0.65065 0.08075 0.47535 O
O2 0.75530 0.03800 0.29325 O
C1 0.67770 0.07510 0.32450 C
C2 0.61540 0.11500 0.17350 C
C3 0.63510 0.10725 0.00500 C
C4 0.57980 0.14395 -0.13450 C
C5 0.50150 0.18835 -0.10600 C
C6 0.48150 0.19795 0.06150 C
C7 0.53520 0.16175 0.20150 C
C8 0.44065 0.22915 -0.26300 C
C9 0.49580 0.26330 -0.34400 C
C10 0.43155 0.30000 -0.49550 C
C11 0.48000 0.33210 -0.60050 C
C12 0.40700 0.37060 -0.75950 C
C13 0.44350 0.39810 -0.87200 C
C14 0.36750 0.43090 -1.04100 C
C15 0.40000 0.45550 -1.15300 C
C16 0.32400 0.49200 -1.28000 C
O5 0.39010 0.05410 0.96245 O
O6 0.48975 0.01135 0.77500 O
C33 0.41445 0.04725 0.81100 C
C34 0.34765 0.08670 0.66450 C
C35 0.37060 0.08280 0.49550 C
C36 0.30845 0.11725 0.35900 C
C37 0.21920 0.15585 0.38350 C
C38 0.19690 0.16080 0.55050 C
C39 0.25730 0.12690 0.69150 C
C40 0.14595 0.19450 0.23300 C
C41 0.18695 0.23325 0.13950 C
C42 0.11075 0.26555 -0.01500 C
C43 0.15250 0.29860 -0.12200 C
C44 0.07650 0.33060 -0.28150 C
C45 0.11750 0.35800 -0.40700 C
C46 0.04700 0.39315 -0.56700 C
C47 0.08900 0.43400 -0.67900 C
C48 0.02550 0.45995 -0.81500 C
O7 -0.12070 -0.02190 0.56170 O
O8 -0.23155 0.01390 0.74190 O
C49 -0.14720 -0.01680 0.71350 C
C50 -0.07785 -0.05095 0.86200 C
C51 -0.10145 -0.05090 1.02700 C
C52 -0.03405 -0.08165 1.17050 C
C53 0.06125 -0.11115 1.14700 C
C54 0.08705 -0.11285 0.98200 C
C55 0.01770 -0.08130 0.84000 C
C56 0.13875 -0.14580 1.30650 C
C57 0.11695 -0.19275 1.38300 C
C58 0.19540 -0.22045 1.54000 C
C59 0.16455 -0.25280 1.65350 C
C60 0.23655 -0.27955 1.81650 C
C61 0.20050 -0.31650 1.91950 C
C62 0.26100 -0.34835 2.07750 C
C63 0.22100 -0.38850 2.18450 C
C64 0.26900 -0.41600 2.32800 C
